data_7007475
loop_
_publ_author_name
'Thompson, Amber L.'
'Parker, David'
'Fulton, David A.'
'Howard, Judith A. K.'
'Pandya, Shashi U.'
'Puschmann, Horst'
'Senanayake, Kanthi'
'Stenson, Philip A.'
'Badari, Alessandra'
'Botta, Mauro'
'Avedano, Stefano'
'Aime, Silvio'

_publ_section_title
;
 On the role of the counter-ion in defining water structure and
 dynamics: order, structure and dynamics in hydrophilic and hydrophobic
 gadolinium salt complexes.
;
_journal_issue 47
_journal_name_full 'Dalton transactions (Cambridge, England : 2003)'
_journal_page_first 5605
_journal_page_last 5616
_journal_paper_doi 10.1039/b606206g
_journal_year 2006
_chemical_formula_moiety 'C16 H34 Gd N8 O5, 6(H2 O), 3Cl'
_chemical_formula_sum 'C16 H46 Cl3 Gd N8 O11'
_chemical_formula_weight 790.21
_chemical_melting_point ?
_chemical_name_common (Gd.DOTAM)Cl!3$.6H!2$O
_chemical_name_systematic
;
[Gd.DOTAM]Cl~3~.6H~2~O
;
_space_group_IT_number 2
_symmetry_cell_setting triclinic
_symmetry_space_group_name_Hall '-P 1'
_symmetry_space_group_name_H-M 'P -1'
_atom_sites_solution_hydrogens difmap
_atom_sites_solution_primary direct
_atom_sites_solution_secondary difmap
_cell_angle_alpha 75.354(1)
_cell_angle_beta 76.572(1)
_cell_angle_gamma 83.254(1)
_cell_formula_units_Z 2
_cell_length_a 9.8684(4)
_cell_length_b 12.3433(5)
_cell_length_c 13.2434(5)
_cell_measurement_reflns_used 7004
_cell_measurement_temperature 110(2)
_cell_measurement_theta_max 29.883
_cell_measurement_theta_min 2.618
_cell_volume 1515.11(10)
_computing_cell_refinement 'SMART-NT V6.1 (Bruker, 2000)'
_computing_data_collection 'SMART-NT V6.1 (Bruker, 2000)'
_computing_data_reduction 'SAINT-NT V6.45A (Bruker, 2000)'
_computing_molecular_graphics 'Bruker SHELXTL'
_computing_publication_material 'Bruker SHELXTL'
_computing_structure_refinement 'SHELXL-97 (Sheldrick, 1997)'
_computing_structure_solution 'SHELXS-97 (Sheldrick, 1997)'
_diffrn_ambient_temperature 110(2)
_diffrn_detector_area_resol_mean 8
_diffrn_measured_fraction_theta_full 0.921
_diffrn_measured_fraction_theta_max 0.921
_diffrn_measurement_device_type 'Bruker SMART CCD 1K area detector'
_diffrn_measurement_method \w-scans
_diffrn_radiation_monochromator graphite
_diffrn_radiation_source 'fine-focus sealed tube'
_diffrn_radiation_type MoK\a
_diffrn_radiation_wavelength 0.71073
_diffrn_reflns_av_R_equivalents 0.0164
_diffrn_reflns_av_sigmaI/netI 0.0239
_diffrn_reflns_limit_h_max 13
_diffrn_reflns_limit_h_min -12
_diffrn_reflns_limit_k_max 17
_diffrn_reflns_limit_k_min -17
_diffrn_reflns_limit_l_max 17
_diffrn_reflns_limit_l_min -17
_diffrn_reflns_number 15766
_diffrn_reflns_theta_full 30.00
_diffrn_reflns_theta_max 30.00
_diffrn_reflns_theta_min 1.71
_exptl_absorpt_coefficient_mu 2.516
_exptl_absorpt_correction_T_max 1.000000
_exptl_absorpt_correction_T_min 0.908313
_exptl_absorpt_correction_type multi-scan
_exptl_absorpt_process_details 'SADABS (G.M.Sheldrick, 1998)'
_exptl_crystal_colour colourless
_exptl_crystal_density_diffrn 1.732
_exptl_crystal_density_meas ?
_exptl_crystal_density_method .
_exptl_crystal_description block
_exptl_crystal_F_000 802
_exptl_crystal_size_max 0.55
_exptl_crystal_size_mid 0.44
_exptl_crystal_size_min 0.44
_refine_diff_density_max 0.481
_refine_diff_density_min -0.692
_refine_diff_density_rms 0.073
_refine_ls_extinction_method none
_refine_ls_goodness_of_fit_ref 1.061
_refine_ls_hydrogen_treatment mixed
_refine_ls_matrix_type full
_refine_ls_number_parameters 397
_refine_ls_number_reflns 8138
_refine_ls_number_restraints 133
_refine_ls_restrained_S_all 1.054
_refine_ls_R_factor_all 0.0179
_refine_ls_R_factor_gt 0.0169
_refine_ls_shift/su_max 0.006
_refine_ls_shift/su_mean 0.000
_refine_ls_structure_factor_coef Fsqd
_refine_ls_weighting_details 'calc w=1/[\s^2^(Fo^2^)+(0.0167P)^2^+0.6680P] where P=(Fo^2^+2Fc^2^)/3'
_refine_ls_weighting_scheme calc
_refine_ls_wR_factor_gt 0.0407
_refine_ls_wR_factor_ref 0.0410
_reflns_number_gt 7850
_reflns_number_total 8138
_reflns_threshold_expression >2sigma(I)
_cod_data_source_file b606206g.txt
_cod_data_source_block '[Gd.1]Cl3'
_cod_depositor_comments
;
The following automatic conversions were performed:
'_symmetry_cell_setting' value 'Triclinic' changed to 'triclinic'
according to '/home/adriana/struct/CIF-dictionaries/cif_core.dic'
dictionary named 'cif_core.dic' version 2.4.1 from 2010-06-29.

Automatic conversion script
Id: cif_fix_enum 1555 2011-01-17 13:19:09Z saulius 

The following automatic conversions were performed:

'_chemical_melting_point' value 'not measured' was changed to '?' -
the value is undefined or not given.

Automatic conversion script
Id: cif_fix_values 1569 2011-02-09 13:29:24Z adriana 
;
_cod_original_cell_volume 1515.12(10)
_cod_original_sg_symbol_H-M P-1
_cod_database_code 7007475

loop_
_symmetry_equiv_pos_as_xyz
'x, y, z'
'-x, -y, -z'

loop_
_atom_site_label
_atom_site_type_symbol
_atom_site_fract_x
_atom_site_fract_y
_atom_site_fract_z
_atom_site_U_iso_or_equiv
_atom_site_adp_type
_atom_site_occupancy
_atom_site_symmetry_multiplicity
_atom_site_calc_flag
_atom_site_refinement_flags
_atom_site_disorder_assembly
_atom_site_disorder_group
Gd1 Gd 0.792413(7) 0.730578(5) 0.654605(5) 0.00814(2) Uani 1 1 d . . .
O1 O 0.94664(11) 0.58703(9) 0.59108(8) 0.0124(2) Uani 1 1 d . . .
O2 O 0.62690(11) 0.64908(9) 0.59907(9) 0.0133(2) Uani 1 1 d . . .
O3 O 0.66302(11) 0.90591(9) 0.60263(9) 0.0137(2) Uani 1 1 d . . .
O4 O 0.99165(11) 0.83286(9) 0.59238(9) 0.0133(2) Uani 1 1 d . . .
N1 N 0.97401(13) 0.63462(10) 0.77729(10) 0.0109(2) Uani 1 1 d . . .
N2 N 0.71105(13) 0.53537(10) 0.78400(10) 0.0109(2) Uani 1 1 d . . .
N3 N 0.55499(13) 0.75552(10) 0.79056(10) 0.0108(2) Uani 1 1 d . . .
N4 N 0.81965(13) 0.85691(10) 0.78198(10) 0.0118(2) Uani 1 1 d . . .
N5 N 1.13439(14) 0.46435(11) 0.58836(11) 0.0157(3) Uani 1 1 d . . .
H5C H 1.1133 0.4392 0.5394 0.019 Uiso 1 1 calc R . .
H5D H 1.2076 0.4369 0.6130 0.019 Uiso 1 1 calc R . .
N6 N 0.47354(14) 0.52079(11) 0.61892(12) 0.0173(3) Uani 1 1 d . . .
H6C H 0.4308 0.5653 0.5734 0.021 Uiso 1 1 calc R . .
H6D H 0.4450 0.4548 0.6494 0.021 Uiso 1 1 calc R . .
N7 N 0.47081(14) 1.02362(11) 0.62755(11) 0.0161(3) Uani 1 1 d . . .
H7C H 0.5114 1.0790 0.5815 0.019 Uiso 1 1 calc R . .
H7D H 0.3858 1.0328 0.6604 0.019 Uiso 1 1 calc R . .
N8 N 1.12653(14) 0.96849(11) 0.58957(12) 0.0173(3) Uani 1 1 d . . .
H8C H 1.1900 0.9492 0.5396 0.021 Uiso 1 1 calc R . .
H8D H 1.1378 1.0236 0.6150 0.021 Uiso 1 1 calc R . .
C1 C 0.91333(16) 0.53963(12) 0.86471(12) 0.0131(3) Uani 1 1 d . . .
H1A H 0.8542 0.5696 0.9221 0.016 Uiso 1 1 calc R . .
H1B H 0.9885 0.4928 0.8928 0.016 Uiso 1 1 calc R . .
C2 C 0.82798(16) 0.46764(12) 0.82813(12) 0.0126(3) Uani 1 1 d . . .
H2A H 0.8880 0.4335 0.7739 0.015 Uiso 1 1 calc R . .
H2B H 0.7907 0.4079 0.8881 0.015 Uiso 1 1 calc R . .
C3 C 0.59679(16) 0.55389(12) 0.87516(12) 0.0127(3) Uani 1 1 d . . .
H3A H 0.6373 0.5724 0.9283 0.015 Uiso 1 1 calc R . .
H3B H 0.5503 0.4847 0.9080 0.015 Uiso 1 1 calc R . .
C4 C 0.48910(16) 0.64685(12) 0.84241(12) 0.0125(3) Uani 1 1 d . . .
H4A H 0.4432 0.6264 0.7932 0.015 Uiso 1 1 calc R . .
H4B H 0.4187 0.6555 0.9050 0.015 Uiso 1 1 calc R . .
C5 C 0.57678(16) 0.80745(13) 0.87576(12) 0.0140(3) Uani 1 1 d . . .
H5A H 0.6098 0.7491 0.9305 0.017 Uiso 1 1 calc R . .
H5B H 0.4877 0.8390 0.9085 0.017 Uiso 1 1 calc R . .
C6 C 0.68043(16) 0.89915(13) 0.83540(12) 0.0141(3) Uani 1 1 d . . .
H6A H 0.6441 0.9609 0.7853 0.017 Uiso 1 1 calc R . .
H6B H 0.6911 0.9273 0.8950 0.017 Uiso 1 1 calc R . .
C7 C 0.89549(17) 0.79336(13) 0.86633(12) 0.0145(3) Uani 1 1 d . . .
H7A H 0.8306 0.7476 0.9231 0.017 Uiso 1 1 calc R . .
H7B H 0.9290 0.8463 0.8965 0.017 Uiso 1 1 calc R . .
C8 C 1.01868(16) 0.71801(12) 0.82536(12) 0.0136(3) Uani 1 1 d . . .
H8A H 1.0872 0.7639 0.7722 0.016 Uiso 1 1 calc R . .
H8B H 1.0625 0.6787 0.8839 0.016 Uiso 1 1 calc R . .
C9 C 1.09762(15) 0.59194(12) 0.70720(12) 0.0119(3) Uani 1 1 d . . .
H9A H 1.1491 0.5338 0.7503 0.014 Uiso 1 1 calc R . .
H9B H 1.1587 0.6524 0.6710 0.014 Uiso 1 1 calc R . .
C10 C 1.05449(16) 0.54509(12) 0.62557(12) 0.0112(3) Uani 1 1 d . . .
C11 C 0.65877(16) 0.47286(12) 0.71999(12) 0.0128(3) Uani 1 1 d . . .
H11A H 0.5959 0.4177 0.7670 0.015 Uiso 1 1 calc R . .
H11B H 0.7365 0.4336 0.6814 0.015 Uiso 1 1 calc R . .
C12 C 0.58289(16) 0.55363(12) 0.64205(12) 0.0120(3) Uani 1 1 d . . .
C13 C 0.46043(16) 0.82993(12) 0.72702(12) 0.0131(3) Uani 1 1 d . . .
H13A H 0.3834 0.8604 0.7743 0.016 Uiso 1 1 calc R . .
H13B H 0.4223 0.7870 0.6892 0.016 Uiso 1 1 calc R . .
C14 C 0.53889(16) 0.92484(12) 0.64776(12) 0.0126(3) Uani 1 1 d . . .
C15 C 0.90038(16) 0.95271(12) 0.71292(13) 0.0146(3) Uani 1 1 d . . .
H15A H 0.9438 0.9852 0.7560 0.018 Uiso 1 1 calc R . .
H15B H 0.8379 1.0101 0.6797 0.018 Uiso 1 1 calc R . .
C16 C 1.01198(16) 0.91356(12) 0.62724(12) 0.0125(3) Uani 1 1 d . . .
Cl1 Cl 0.69996(4) 0.60622(3) 0.11689(3) 0.01849(7) Uani 1 1 d . . .
Cl2 Cl 0.34164(4) 0.76128(3) 0.49356(3) 0.01878(8) Uani 1 1 d . . .
Cl3 Cl 0.81177(4) 0.96341(3) 0.18818(3) 0.02084(8) Uani 1 1 d . . .
O1W O 0.83692(12) 0.78160(9) 0.45781(9) 0.0133(2) Uani 1 1 d D . .
H1WA H 0.9191(13) 0.7686(17) 0.4270(15) 0.020 Uiso 1 1 d D . .
H1WB H 0.7839(17) 0.7678(17) 0.4230(15) 0.020 Uiso 1 1 d D . .
O2W O 1.10423(13) 0.74023(12) 0.36879(11) 0.0245(3) Uani 1 1 d D . .
H2WA H 1.152(2) 0.752(2) 0.4097(15) 0.037 Uiso 1 1 d D . .
H2WB H 1.150(2) 0.768(2) 0.3068(11) 0.037 Uiso 1 1 d D . .
O3W O 0.64069(13) 0.70699(10) 0.36149(10) 0.0182(2) Uani 1 1 d D . .
H3WA H 0.5648(17) 0.7119(18) 0.4065(13) 0.027 Uiso 1 1 d D . .
H3WB H 0.624(2) 0.7452(17) 0.3028(11) 0.027 Uiso 1 1 d D . .
O4W O 1.27565(15) 0.82735(14) 0.17579(11) 0.0316(3) Uani 1 1 d D . .
H4WA H 1.3615(16) 0.831(2) 0.171(2) 0.047 Uiso 1 1 d D . .
H4WB H 1.267(2) 0.823(2) 0.1152(14) 0.047 Uiso 1 1 d D . .
O5W O 1.20169(15) 0.80593(12) -0.01021(12) 0.0287(3) Uani 1 1 d D . .
H5WA H 1.188(2) 0.8694(14) -0.0517(17) 0.043 Uiso 1 1 d D . .
H5WB H 1.1206(18) 0.790(2) 0.0256(18) 0.043 Uiso 1 1 d D . .
O6W O 0.56973(16) 0.83483(13) 0.15907(14) 0.0344(3) Uani 1 1 d D . .
H6WA H 0.614(3) 0.7801(16) 0.135(2) 0.052 Uiso 1 1 d D . .
H6WB H 0.631(3) 0.880(3) 0.152(5) 0.052 Uiso 0.50 1 d PD A 1
H6WC H 0.551(6) 0.882(3) 0.105(2) 0.052 Uiso 0.50 1 d PD B 2
O7W O 0.95440(14) 0.73717(12) 0.12870(13) 0.0296(3) Uani 1 1 d D . .
H7WA H 0.889(2) 0.7028(19) 0.122(2) 0.044 Uiso 1 1 d D . .
H7WB H 0.915(2) 0.7948(16) 0.151(2) 0.044 Uiso 1 1 d D . .

loop_
_atom_site_aniso_label
_atom_site_aniso_U_11
_atom_site_aniso_U_22
_atom_site_aniso_U_33
_atom_site_aniso_U_23
_atom_site_aniso_U_13
_atom_site_aniso_U_12
Gd1 0.00799(4) 0.00790(3) 0.00858(4) -0.00220(2) -0.00142(2) -0.00074(2)
O1 0.0115(5) 0.0135(5) 0.0124(5) -0.0040(4) -0.0035(4) 0.0021(4)
O2 0.0137(5) 0.0132(5) 0.0130(5) -0.0009(4) -0.0034(4) -0.0039(4)
O3 0.0121(5) 0.0129(5) 0.0139(5) -0.0017(4) -0.0005(4) 0.0007(4)
O4 0.0122(5) 0.0139(5) 0.0145(5) -0.0043(4) -0.0021(4) -0.0030(4)
N1 0.0109(6) 0.0121(5) 0.0105(6) -0.0038(4) -0.0025(5) -0.0010(4)
N2 0.0109(6) 0.0105(5) 0.0111(6) -0.0019(4) -0.0023(5) -0.0008(4)
N3 0.0103(6) 0.0106(5) 0.0113(6) -0.0022(4) -0.0018(5) -0.0011(4)
N4 0.0106(6) 0.0120(5) 0.0130(6) -0.0041(4) -0.0013(5) -0.0012(4)
N5 0.0139(6) 0.0162(6) 0.0203(7) -0.0089(5) -0.0073(5) 0.0043(5)
N6 0.0166(7) 0.0139(6) 0.0228(7) -0.0007(5) -0.0086(6) -0.0048(5)
N7 0.0138(6) 0.0126(6) 0.0175(7) -0.0004(5) 0.0010(5) 0.0012(5)
N8 0.0149(7) 0.0160(6) 0.0218(7) -0.0070(5) -0.0001(5) -0.0054(5)
C1 0.0140(7) 0.0143(6) 0.0106(7) -0.0011(5) -0.0036(5) -0.0013(5)
C2 0.0128(7) 0.0112(6) 0.0128(7) -0.0004(5) -0.0037(5) 0.0006(5)
C3 0.0117(7) 0.0134(6) 0.0109(7) -0.0010(5) 0.0002(5) -0.0014(5)
C4 0.0114(7) 0.0120(6) 0.0124(7) -0.0018(5) 0.0002(5) -0.0020(5)
C5 0.0134(7) 0.0166(7) 0.0123(7) -0.0062(5) -0.0002(6) -0.0015(5)
C6 0.0127(7) 0.0159(7) 0.0147(7) -0.0075(5) -0.0014(6) 0.0005(5)
C7 0.0166(7) 0.0155(7) 0.0132(7) -0.0057(5) -0.0048(6) 0.0001(6)
C8 0.0137(7) 0.0149(6) 0.0150(7) -0.0060(5) -0.0058(6) -0.0012(5)
C9 0.0102(7) 0.0143(6) 0.0121(7) -0.0045(5) -0.0029(5) 0.0003(5)
C10 0.0118(7) 0.0108(6) 0.0100(6) -0.0017(5) -0.0009(5) -0.0015(5)
C11 0.0139(7) 0.0101(6) 0.0149(7) -0.0023(5) -0.0044(6) -0.0011(5)
C12 0.0116(7) 0.0131(6) 0.0109(7) -0.0042(5) -0.0003(5) -0.0011(5)
C13 0.0105(7) 0.0125(6) 0.0151(7) -0.0019(5) -0.0021(5) 0.0003(5)
C14 0.0138(7) 0.0129(6) 0.0117(7) -0.0035(5) -0.0032(5) -0.0008(5)
C15 0.0147(7) 0.0122(6) 0.0177(7) -0.0057(5) -0.0014(6) -0.0028(5)
C16 0.0130(7) 0.0119(6) 0.0131(7) -0.0020(5) -0.0049(6) -0.0005(5)
Cl1 0.01882(18) 0.02062(17) 0.01567(17) -0.00195(14) -0.00382(14) -0.00448(14)
Cl2 0.01312(17) 0.01776(17) 0.02231(19) -0.00058(14) -0.00216(14) -0.00058(13)
Cl3 0.01747(18) 0.02160(18) 0.0242(2) -0.00957(15) -0.00130(15) -0.00102(14)
O1W 0.0123(5) 0.0162(5) 0.0123(5) -0.0046(4) -0.0028(4) -0.0010(4)
O2W 0.0174(6) 0.0366(7) 0.0197(6) -0.0079(5) -0.0017(5) -0.0038(5)
O3W 0.0171(6) 0.0205(6) 0.0151(6) -0.0029(4) -0.0022(5) 0.0016(4)
O4W 0.0236(7) 0.0483(9) 0.0238(7) -0.0080(6) -0.0031(6) -0.0102(6)
O5W 0.0245(7) 0.0312(7) 0.0284(7) -0.0044(6) -0.0048(6) -0.0010(6)
O6W 0.0248(7) 0.0350(8) 0.0483(9) -0.0214(7) -0.0044(7) -0.0021(6)
O7W 0.0196(7) 0.0238(7) 0.0480(9) -0.0134(6) -0.0084(6) 0.0019(5)

loop_
_atom_type_symbol
_atom_type_description
_atom_type_scat_dispersion_real
_atom_type_scat_dispersion_imag
_atom_type_scat_source
C C 0.0033 0.0016 'International Tables Vol C Tables 4.2.6.8 and 6.1.1.4'
H H 0.0000 0.0000 'International Tables Vol C Tables 4.2.6.8 and 6.1.1.4'
N N 0.0061 0.0033 'International Tables Vol C Tables 4.2.6.8 and 6.1.1.4'
O O 0.0106 0.0060 'International Tables Vol C Tables 4.2.6.8 and 6.1.1.4'
Cl Cl 0.1484 0.1585 'International Tables Vol C Tables 4.2.6.8 and 6.1.1.4'
Gd Gd -0.1653 3.9035 'International Tables Vol C Tables 4.2.6.8 and 6.1.1.4'

loop_
_geom_angle_atom_site_label_1
_geom_angle_atom_site_label_2
_geom_angle_atom_site_label_3
_geom_angle
_geom_angle_site_symmetry_1
_geom_angle_site_symmetry_3
_geom_angle_publ_flag
O4 Gd1 O2 143.23(4) . . ?
O4 Gd1 O1 82.87(4) . . ?
O2 Gd1 O1 83.06(4) . . ?
O4 Gd1 O3 86.34(4) . . ?
O2 Gd1 O3 85.93(4) . . ?
O1 Gd1 O3 144.81(4) . . ?
O4 Gd1 O1W 71.99(4) . . ?
O2 Gd1 O1W 71.39(4) . . ?
O1 Gd1 O1W 72.26(4) . . ?
O3 Gd1 O1W 72.55(4) . . ?
O4 Gd1 N3 132.92(4) . . ?
O2 Gd1 N3 74.97(4) . . ?
O1 Gd1 N3 140.50(4) . . ?
O3 Gd1 N3 66.36(4) . . ?
O1W Gd1 N3 127.87(4) . . ?
O4 Gd1 N4 66.70(4) . . ?
O2 Gd1 N4 143.23(4) . . ?
O1 Gd1 N4 130.49(4) . . ?
O3 Gd1 N4 73.44(4) . . ?
O1W Gd1 N4 127.23(4) . . ?
N3 Gd1 N4 68.99(4) . . ?
O4 Gd1 N2 139.38(4) . . ?
O2 Gd1 N2 66.22(4) . . ?
O1 Gd1 N2 73.10(4) . . ?
O3 Gd1 N2 131.26(4) . . ?
O1W Gd1 N2 127.42(4) . . ?
N3 Gd1 N2 68.11(4) . . ?
N4 Gd1 N2 105.34(4) . . ?
O4 Gd1 N1 72.77(4) . . ?
O2 Gd1 N1 129.88(4) . . ?
O1 Gd1 N1 65.69(4) . . ?
O3 Gd1 N1 141.19(4) . . ?
O1W Gd1 N1 127.39(4) . . ?
N3 Gd1 N1 104.73(4) . . ?
N4 Gd1 N1 68.35(4) . . ?
N2 Gd1 N1 67.64(4) . . ?
C10 O1 Gd1 124.41(9) . . ?
C12 O2 Gd1 124.91(10) . . ?
C14 O3 Gd1 122.36(9) . . ?
C16 O4 Gd1 124.23(10) . . ?
C9 N1 C8 108.89(12) . . ?
C9 N1 C1 109.54(11) . . ?
C8 N1 C1 108.96(12) . . ?
C9 N1 Gd1 106.99(8) . . ?
C8 N1 Gd1 110.93(8) . . ?
C1 N1 Gd1 111.48(9) . . ?
C11 N2 C2 109.34(11) . . ?
C11 N2 C3 109.41(12) . . ?
C2 N2 C3 108.27(11) . . ?
C11 N2 Gd1 107.24(8) . . ?
C2 N2 Gd1 111.81(9) . . ?
C3 N2 Gd1 110.75(8) . . ?
C13 N3 C4 108.55(11) . . ?
C13 N3 C5 110.29(11) . . ?
C4 N3 C5 108.68(11) . . ?
C13 N3 Gd1 106.14(9) . . ?
C4 N3 Gd1 112.22(8) . . ?
C5 N3 Gd1 110.92(9) . . ?
C15 N4 C6 109.87(11) . . ?
C15 N4 C7 110.02(12) . . ?
C6 N4 C7 108.34(12) . . ?
C15 N4 Gd1 106.23(9) . . ?
C6 N4 Gd1 110.93(9) . . ?
C7 N4 Gd1 111.45(8) . . ?
C10 N5 H5C 120.0 . . ?
C10 N5 H5D 120.0 . . ?
H5C N5 H5D 120.0 . . ?
C12 N6 H6C 120.0 . . ?
C12 N6 H6D 120.0 . . ?
H6C N6 H6D 120.0 . . ?
C14 N7 H7C 120.0 . . ?
C14 N7 H7D 120.0 . . ?
H7C N7 H7D 120.0 . . ?
C16 N8 H8C 120.0 . . ?
C16 N8 H8D 120.0 . . ?
H8C N8 H8D 120.0 . . ?
N1 C1 C2 113.00(12) . . ?
N1 C1 H1A 109.0 . . ?
C2 C1 H1A 109.0 . . ?
N1 C1 H1B 109.0 . . ?
C2 C1 H1B 109.0 . . ?
H1A C1 H1B 107.8 . . ?
N2 C2 C1 111.32(12) . . ?
N2 C2 H2A 109.4 . . ?
C1 C2 H2A 109.4 . . ?
N2 C2 H2B 109.4 . . ?
C1 C2 H2B 109.4 . . ?
H2A C2 H2B 108.0 . . ?
N2 C3 C4 113.30(12) . . ?
N2 C3 H3A 108.9 . . ?
C4 C3 H3A 108.9 . . ?
N2 C3 H3B 108.9 . . ?
C4 C3 H3B 108.9 . . ?
H3A C3 H3B 107.7 . . ?
N3 C4 C3 111.30(12) . . ?
N3 C4 H4A 109.4 . . ?
C3 C4 H4A 109.4 . . ?
N3 C4 H4B 109.4 . . ?
C3 C4 H4B 109.4 . . ?
H4A C4 H4B 108.0 . . ?
N3 C5 C6 113.92(12) . . ?
N3 C5 H5A 108.8 . . ?
C6 C5 H5A 108.8 . . ?
N3 C5 H5B 108.8 . . ?
C6 C5 H5B 108.8 . . ?
H5A C5 H5B 107.7 . . ?
N4 C6 C5 111.74(12) . . ?
N4 C6 H6A 109.3 . . ?
C5 C6 H6A 109.3 . . ?
N4 C6 H6B 109.3 . . ?
C5 C6 H6B 109.3 . . ?
H6A C6 H6B 107.9 . . ?
N4 C7 C8 113.45(12) . . ?
N4 C7 H7A 108.9 . . ?
C8 C7 H7A 108.9 . . ?
N4 C7 H7B 108.9 . . ?
C8 C7 H7B 108.9 . . ?
H7A C7 H7B 107.7 . . ?
N1 C8 C7 111.54(12) . . ?
N1 C8 H8A 109.3 . . ?
C7 C8 H8A 109.3 . . ?
N1 C8 H8B 109.3 . . ?
C7 C8 H8B 109.3 . . ?
H8A C8 H8B 108.0 . . ?
N1 C9 C10 110.92(12) . . ?
N1 C9 H9A 109.5 . . ?
C10 C9 H9A 109.5 . . ?
N1 C9 H9B 109.5 . . ?
C10 C9 H9B 109.5 . . ?
H9A C9 H9B 108.0 . . ?
O1 C10 N5 121.51(14) . . ?
O1 C10 C9 119.39(13) . . ?
N5 C10 C9 119.03(13) . . ?
N2 C11 C12 109.74(11) . . ?
N2 C11 H11A 109.7 . . ?
C12 C11 H11A 109.7 . . ?
N2 C11 H11B 109.7 . . ?
C12 C11 H11B 109.7 . . ?
H11A C11 H11B 108.2 . . ?
O2 C12 N6 121.50(14) . . ?
O2 C12 C11 119.38(13) . . ?
N6 C12 C11 119.10(13) . . ?
N3 C13 C14 110.24(12) . . ?
N3 C13 H13A 109.6 . . ?
C14 C13 H13A 109.6 . . ?
N3 C13 H13B 109.6 . . ?
C14 C13 H13B 109.6 . . ?
H13A C13 H13B 108.1 . . ?
O3 C14 N7 123.19(14) . . ?
O3 C14 C13 119.27(13) . . ?
N7 C14 C13 117.51(14) . . ?
N4 C15 C16 110.24(12) . . ?
N4 C15 H15A 109.6 . . ?
C16 C15 H15A 109.6 . . ?
N4 C15 H15B 109.6 . . ?
C16 C15 H15B 109.6 . . ?
H15A C15 H15B 108.1 . . ?
O4 C16 N8 121.91(14) . . ?
O4 C16 C15 119.76(14) . . ?
N8 C16 C15 118.30(13) . . ?
Gd1 O1W H1WA 115.2(14) . . ?
Gd1 O1W H1WB 123.3(14) . . ?
H1WA O1W H1WB 108.2(16) . . ?
H2WA O2W H2WB 103.8(18) . . ?
H3WA O3W H3WB 104.7(17) . . ?
H4WA O4W H4WB 105.9(19) . . ?
H5WA O5W H5WB 103.3(18) . . ?
H6WA O6W H6WB 105(2) . . ?
H6WA O6W H6WC 104(2) . . ?
H6WB O6W H6WC 83(5) . . ?
H7WA O7W H7WB 105.8(18) . . ?

loop_
_geom_bond_atom_site_label_1
_geom_bond_atom_site_label_2
_geom_bond_distance
_geom_bond_site_symmetry_2
_geom_bond_publ_flag
Gd1 O4 2.3331(11) . ?
Gd1 O2 2.3535(11) . ?
Gd1 O1 2.3853(10) . ?
Gd1 O3 2.4070(10) . ?
Gd1 O1W 2.4668(11) . ?
Gd1 N3 2.6415(13) . ?
Gd1 N4 2.6436(13) . ?
Gd1 N2 2.6673(12) . ?
Gd1 N1 2.6711(12) . ?
O1 C10 1.2595(18) . ?
O2 C12 1.2518(18) . ?
O3 C14 1.2552(19) . ?
O4 C16 1.2524(18) . ?
N1 C9 1.4824(19) . ?
N1 C8 1.4925(19) . ?
N1 C1 1.4934(19) . ?
N2 C11 1.4857(19) . ?
N2 C2 1.4871(18) . ?
N2 C3 1.4927(19) . ?
N3 C13 1.4816(18) . ?
N3 C4 1.4917(19) . ?
N3 C5 1.4969(19) . ?
N4 C15 1.4852(19) . ?
N4 C6 1.4922(19) . ?
N4 C7 1.4935(19) . ?
N5 C10 1.3195(19) . ?
N5 H5C 0.8600 . ?
N5 H5D 0.8600 . ?
N6 C12 1.320(2) . ?
N6 H6C 0.8600 . ?
N6 H6D 0.8600 . ?
N7 C14 1.3175(19) . ?
N7 H7C 0.8600 . ?
N7 H7D 0.8600 . ?
N8 C16 1.317(2) . ?
N8 H8C 0.8600 . ?
N8 H8D 0.8600 . ?
C1 C2 1.522(2) . ?
C1 H1A 0.9700 . ?
C1 H1B 0.9700 . ?
C2 H2A 0.9700 . ?
C2 H2B 0.9700 . ?
C3 C4 1.520(2) . ?
C3 H3A 0.9700 . ?
C3 H3B 0.9700 . ?
C4 H4A 0.9700 . ?
C4 H4B 0.9700 . ?
C5 C6 1.525(2) . ?
C5 H5A 0.9700 . ?
C5 H5B 0.9700 . ?
C6 H6A 0.9700 . ?
C6 H6B 0.9700 . ?
C7 C8 1.523(2) . ?
C7 H7A 0.9700 . ?
C7 H7B 0.9700 . ?
C8 H8A 0.9700 . ?
C8 H8B 0.9700 . ?
C9 C10 1.507(2) . ?
C9 H9A 0.9700 . ?
C9 H9B 0.9700 . ?
C11 C12 1.511(2) . ?
C11 H11A 0.9700 . ?
C11 H11B 0.9700 . ?
C13 C14 1.512(2) . ?
C13 H13A 0.9700 . ?
C13 H13B 0.9700 . ?
C15 C16 1.518(2) . ?
C15 H15A 0.9700 . ?
C15 H15B 0.9700 . ?
O1W H1WA 0.836(13) . ?
O1W H1WB 0.829(13) . ?
O2W H2WA 0.845(13) . ?
O2W H2WB 0.847(13) . ?
O3W H3WA 0.848(13) . ?
O3W H3WB 0.843(13) . ?
O4W H4WA 0.841(14) . ?
O4W H4WB 0.841(14) . ?
O5W H5WA 0.853(13) . ?
O5W H5WB 0.847(13) . ?
O6W H6WA 0.852(14) . ?
O6W H6WB 0.850(15) . ?
O6W H6WC 0.840(15) . ?
O7W H7WA 0.844(14) . ?
O7W H7WB 0.852(14) . ?

loop_
_geom_torsion_atom_site_label_1
_geom_torsion_atom_site_label_2
_geom_torsion_atom_site_label_3
_geom_torsion_atom_site_label_4
_geom_torsion
_geom_torsion_site_symmetry_1
_geom_torsion_site_symmetry_2
_geom_torsion_site_symmetry_3
_geom_torsion_site_symmetry_4
_geom_torsion_publ_flag
O4 Gd1 O1 C10 61.34(11) . . . . ?
O2 Gd1 O1 C10 -152.72(12) . . . . ?
O3 Gd1 O1 C10 134.54(11) . . . . ?
O1W Gd1 O1 C10 134.65(12) . . . . ?
N3 Gd1 O1 C10 -96.66(12) . . . . ?
N4 Gd1 O1 C10 10.45(13) . . . . ?
N2 Gd1 O1 C10 -85.52(12) . . . . ?
N1 Gd1 O1 C10 -12.93(11) . . . . ?
O4 Gd1 O2 C12 136.39(11) . . . . ?
O1 Gd1 O2 C12 68.20(12) . . . . ?
O3 Gd1 O2 C12 -145.28(12) . . . . ?
O1W Gd1 O2 C12 141.77(12) . . . . ?
N3 Gd1 O2 C12 -78.67(12) . . . . ?
N4 Gd1 O2 C12 -90.21(13) . . . . ?
N2 Gd1 O2 C12 -6.34(11) . . . . ?
N1 Gd1 O2 C12 18.15(14) . . . . ?
O4 Gd1 O3 C14 -152.22(12) . . . . ?
O2 Gd1 O3 C14 63.75(12) . . . . ?
O1 Gd1 O3 C14 135.63(11) . . . . ?
O1W Gd1 O3 C14 135.52(12) . . . . ?
N3 Gd1 O3 C14 -11.61(11) . . . . ?
N4 Gd1 O3 C14 -85.45(12) . . . . ?
N2 Gd1 O3 C14 10.65(14) . . . . ?
N1 Gd1 O3 C14 -95.80(12) . . . . ?
O2 Gd1 O4 C16 137.08(11) . . . . ?
O1 Gd1 O4 C16 -154.68(12) . . . . ?
O3 Gd1 O4 C16 58.88(11) . . . . ?
O1W Gd1 O4 C16 131.72(12) . . . . ?
N3 Gd1 O4 C16 6.34(13) . . . . ?
N4 Gd1 O4 C16 -14.66(11) . . . . ?
N2 Gd1 O4 C16 -101.24(12) . . . . ?
N1 Gd1 O4 C16 -87.98(11) . . . . ?
O4 Gd1 N1 C9 -63.40(9) . . . . ?
O2 Gd1 N1 C9 83.08(10) . . . . ?
O1 Gd1 N1 C9 26.45(8) . . . . ?
O3 Gd1 N1 C9 -123.92(9) . . . . ?
O1W Gd1 N1 C9 -13.54(10) . . . . ?
N3 Gd1 N1 C9 165.62(8) . . . . ?
N4 Gd1 N1 C9 -134.60(9) . . . . ?
N2 Gd1 N1 C9 107.30(9) . . . . ?
O4 Gd1 N1 C8 55.23(9) . . . . ?
O2 Gd1 N1 C8 -158.28(9) . . . . ?
O1 Gd1 N1 C8 145.09(10) . . . . ?
O3 Gd1 N1 C8 -5.28(13) . . . . ?
O1W Gd1 N1 C8 105.10(10) . . . . ?
N3 Gd1 N1 C8 -75.74(10) . . . . ?
N4 Gd1 N1 C8 -15.96(9) . . . . ?
N2 Gd1 N1 C8 -134.06(10) . . . . ?
O4 Gd1 N1 C1 176.86(10) . . . . ?
O2 Gd1 N1 C1 -36.65(11) . . . . ?
O1 Gd1 N1 C1 -93.28(9) . . . . ?
O3 Gd1 N1 C1 116.35(9) . . . . ?
O1W Gd1 N1 C1 -133.27(9) . . . . ?
N3 Gd1 N1 C1 45.89(10) . . . . ?
N4 Gd1 N1 C1 105.67(10) . . . . ?
N2 Gd1 N1 C1 -12.43(9) . . . . ?
O4 Gd1 N2 C11 -122.65(9) . . . . ?
O2 Gd1 N2 C11 23.52(8) . . . . ?
O1 Gd1 N2 C11 -66.25(9) . . . . ?
O3 Gd1 N2 C11 84.18(10) . . . . ?
O1W Gd1 N2 C11 -15.56(11) . . . . ?
N3 Gd1 N2 C11 106.14(9) . . . . ?
N4 Gd1 N2 C11 165.41(9) . . . . ?
N1 Gd1 N2 C11 -136.36(10) . . . . ?
O4 Gd1 N2 C2 -2.81(12) . . . . ?
O2 Gd1 N2 C2 143.36(10) . . . . ?
O1 Gd1 N2 C2 53.60(9) . . . . ?
O3 Gd1 N2 C2 -155.97(8) . . . . ?
O1W Gd1 N2 C2 104.29(9) . . . . ?
N3 Gd1 N2 C2 -134.01(10) . . . . ?
N4 Gd1 N2 C2 -74.74(10) . . . . ?
N1 Gd1 N2 C2 -16.51(9) . . . . ?
O4 Gd1 N2 C3 118.03(9) . . . . ?
O2 Gd1 N2 C3 -95.80(9) . . . . ?
O1 Gd1 N2 C3 174.43(10) . . . . ?
O3 Gd1 N2 C3 -35.14(11) . . . . ?
O1W Gd1 N2 C3 -134.88(9) . . . . ?
N3 Gd1 N2 C3 -13.18(9) . . . . ?
N4 Gd1 N2 C3 46.10(10) . . . . ?
N1 Gd1 N2 C3 104.32(10) . . . . ?
O4 Gd1 N3 C13 88.10(10) . . . . ?
O2 Gd1 N3 C13 -63.89(9) . . . . ?
O1 Gd1 N3 C13 -122.40(9) . . . . ?
O3 Gd1 N3 C13 28.24(8) . . . . ?
O1W Gd1 N3 C13 -12.75(11) . . . . ?
N4 Gd1 N3 C13 108.74(9) . . . . ?
N2 Gd1 N3 C13 -133.89(10) . . . . ?
N1 Gd1 N3 C13 168.10(9) . . . . ?
O4 Gd1 N3 C4 -153.49(8) . . . . ?
O2 Gd1 N3 C4 54.52(9) . . . . ?
O1 Gd1 N3 C4 -3.98(12) . . . . ?
O3 Gd1 N3 C4 146.66(10) . . . . ?
O1W Gd1 N3 C4 105.67(9) . . . . ?
N4 Gd1 N3 C4 -132.84(10) . . . . ?
N2 Gd1 N3 C4 -15.47(9) . . . . ?
N1 Gd1 N3 C4 -73.49(9) . . . . ?
O4 Gd1 N3 C5 -31.71(11) . . . . ?
O2 Gd1 N3 C5 176.30(9) . . . . ?
O1 Gd1 N3 C5 117.79(9) . . . . ?
O3 Gd1 N3 C5 -91.57(9) . . . . ?
O1W Gd1 N3 C5 -132.56(9) . . . . ?
N4 Gd1 N3 C5 -11.07(8) . . . . ?
N2 Gd1 N3 C5 106.30(9) . . . . ?
N1 Gd1 N3 C5 48.29(9) . . . . ?
O4 Gd1 N4 C15 27.40(8) . . . . ?
O2 Gd1 N4 C15 -124.34(9) . . . . ?
O1 Gd1 N4 C15 84.36(10) . . . . ?
O3 Gd1 N4 C15 -65.78(9) . . . . ?
O1W Gd1 N4 C15 -14.01(11) . . . . ?
N3 Gd1 N4 C15 -136.28(9) . . . . ?
N2 Gd1 N4 C15 165.02(8) . . . . ?
N1 Gd1 N4 C15 107.26(9) . . . . ?
O4 Gd1 N4 C6 146.76(10) . . . . ?
O2 Gd1 N4 C6 -4.97(12) . . . . ?
O1 Gd1 N4 C6 -156.28(8) . . . . ?
O3 Gd1 N4 C6 53.58(9) . . . . ?
O1W Gd1 N4 C6 105.36(9) . . . . ?
N3 Gd1 N4 C6 -16.91(9) . . . . ?
N2 Gd1 N4 C6 -75.61(9) . . . . ?
N1 Gd1 N4 C6 -133.38(10) . . . . ?
O4 Gd1 N4 C7 -92.43(10) . . . . ?
O2 Gd1 N4 C7 115.83(10) . . . . ?
O1 Gd1 N4 C7 -35.47(11) . . . . ?
O3 Gd1 N4 C7 174.39(10) . . . . ?
O1W Gd1 N4 C7 -133.83(9) . . . . ?
N3 Gd1 N4 C7 103.89(10) . . . . ?
N2 Gd1 N4 C7 45.19(10) . . . . ?
N1 Gd1 N4 C7 -12.57(9) . . . . ?
C9 N1 C1 C2 -77.39(15) . . . . ?
C8 N1 C1 C2 163.59(12) . . . . ?
Gd1 N1 C1 C2 40.83(14) . . . . ?
C11 N2 C2 C1 162.67(12) . . . . ?
C3 N2 C2 C1 -78.21(15) . . . . ?
Gd1 N2 C2 C1 44.06(14) . . . . ?
N1 C1 C2 N2 -58.59(16) . . . . ?
C11 N2 C3 C4 -76.58(15) . . . . ?
C2 N2 C3 C4 164.34(12) . . . . ?
Gd1 N2 C3 C4 41.42(14) . . . . ?
C13 N3 C4 C3 159.81(12) . . . . ?
C5 N3 C4 C3 -80.22(14) . . . . ?
Gd1 N3 C4 C3 42.82(14) . . . . ?
N2 C3 C4 N3 -58.21(16) . . . . ?
C13 N3 C5 C6 -78.39(15) . . . . ?
C4 N3 C5 C6 162.73(12) . . . . ?
Gd1 N3 C5 C6 38.91(14) . . . . ?
C15 N4 C6 C5 160.73(13) . . . . ?
C7 N4 C6 C5 -79.06(15) . . . . ?
Gd1 N4 C6 C5 43.57(14) . . . . ?
N3 C5 C6 N4 -57.43(17) . . . . ?
C15 N4 C7 C8 -76.68(15) . . . . ?
C6 N4 C7 C8 163.20(12) . . . . ?
Gd1 N4 C7 C8 40.88(15) . . . . ?
C9 N1 C8 C7 160.59(12) . . . . ?
C1 N1 C8 C7 -79.98(15) . . . . ?
Gd1 N1 C8 C7 43.11(14) . . . . ?
N4 C7 C8 N1 -58.33(17) . . . . ?
C8 N1 C9 C10 -157.78(12) . . . . ?
C1 N1 C9 C10 83.15(14) . . . . ?
Gd1 N1 C9 C10 -37.83(13) . . . . ?
Gd1 O1 C10 N5 178.79(11) . . . . ?
Gd1 O1 C10 C9 -4.34(19) . . . . ?
N1 C9 C10 O1 31.57(18) . . . . ?
N1 C9 C10 N5 -151.49(13) . . . . ?
C2 N2 C11 C12 -158.24(12) . . . . ?
C3 N2 C11 C12 83.34(14) . . . . ?
Gd1 N2 C11 C12 -36.83(13) . . . . ?
Gd1 O2 C12 N6 168.22(11) . . . . ?
Gd1 O2 C12 C11 -13.46(19) . . . . ?
N2 C11 C12 O2 36.37(19) . . . . ?
N2 C11 C12 N6 -145.26(14) . . . . ?
C4 N3 C13 C14 -162.83(12) . . . . ?
C5 N3 C13 C14 78.21(15) . . . . ?
Gd1 N3 C13 C14 -42.01(13) . . . . ?
Gd1 O3 C14 N7 173.25(11) . . . . ?
Gd1 O3 C14 C13 -8.63(19) . . . . ?
N3 C13 C14 O3 37.32(19) . . . . ?
N3 C13 C14 N7 -144.46(14) . . . . ?
C6 N4 C15 C16 -157.63(12) . . . . ?
C7 N4 C15 C16 83.18(14) . . . . ?
Gd1 N4 C15 C16 -37.58(13) . . . . ?
Gd1 O4 C16 N8 179.83(11) . . . . ?
Gd1 O4 C16 C15 -2.20(18) . . . . ?
N4 C15 C16 O4 30.42(19) . . . . ?
N4 C15 C16 N8 -151.54(13) . . . . ?
